data_1000092
loop_
_publ_author_name
'Laligant, Y'
'Le Bail, A'
'Leblanc, M'
'Ferey, G'

_publ_section_title
;
A new structure type in mixed valence fluorinated compounds:
K~5~Cr~4~^2+^Cr~6~^3+^F~31~
;
_journal_coden_ASTM JSSCBI
_journal_name_full 'Journal of Solid State Chemistry'
_journal_page_first 151
_journal_page_last 158
_journal_paper_doi 10.1016/S0022-4596(05)80070-2
_journal_volume 85
_journal_year 1990
_chemical_formula_structural 'K5 Cr4 Cr6 F31'
_chemical_formula_sum 'Cr10 F31 K5'
_chemical_name_systematic
;
Pentapotassium tetrachromium(II) hexachromium fluoride
;
_space_group_IT_number 12
_symmetry_cell_setting monoclinic
_symmetry_Int_Tables_number 12
_symmetry_space_group_name_Hall '-C 2y'
_symmetry_space_group_name_H-M 'C 1 2/m 1'
_cell_angle_alpha 90
_cell_angle_beta 109.24
_cell_angle_gamma 90
_cell_formula_units_Z 8
_cell_length_a 21.576(1)
_cell_length_b 7.6081(6)
_cell_length_c 32.865(4)
_cell_volume 5093.5
_refine_ls_R_factor_all 0.04
_cod_database_code 1000092

loop_
_symmetry_equiv_pos_as_xyz
x,y,z
x,-y,z
-x,-y,-z
-x,y,-z
1/2+x,1/2+y,z
1/2+x,1/2-y,z
1/2-x,1/2-y,-z
1/2-x,1/2+y,-z

loop_
_atom_site_aniso_label
_atom_site_aniso_U_11
_atom_site_aniso_U_12
_atom_site_aniso_U_13
_atom_site_aniso_U_22
_atom_site_aniso_U_23
_atom_site_aniso_U_33
Cr1 0.0185(4) -0.0005(5) 0.0039(3) 0.0065(5) -0.0001(5) 0.0086(3)
Cr2 0.0162(4) 0.0007(5) 0.0014(3) 0.0062(5) 0.0006(5) 0.0086(3)
Cr3 0.0184(4) -0.0009(5) -0.0019(3) 0.0057(5) -0.0011(5) 0.0093(4)
Cr4 0.0234(4) .0000(5) 0.0069(3) 0.0054(5) -0.0004(5) 0.0086(4)
Cr5 0.0091(3) 0.0005(5) 0.0026(3) 0.0053(5) 0.0004(4) 0.0074(3)
Cr6 0.0092(3) -0.0005(5) 0.0028(3) 0.0060(4) -0.0003(4) 0.0074(3)
Cr7 0.0083(3) 0.0005(4) 0.0022(3) 0.0057(4) 0.0001(4) 0.0064(3)
Cr8 0.0091(3) 0.0006(5) 0.0022(3) 0.0053(4) -0.0001(4) 0.0065(4)
Cr9 0.0075(3) -0.0006(4) 0.0027(3) 0.0057(4) 0.0003(4) 0.0072(3)
Cr10 0.0081(3) 0.0001(4) 0.0026(3) 0.0047(4) 0.0003(4) 0.0068(3)
K1 0.0207(13) 0. 0.0031(9) 0.0116(11) 0. 0.0205(10)
K2 0.0239(9) 0. 0.0108(8) 0.0131(11) 0. 0.0131(11)
K3 0.0230(11) 0. 0.0048(9) 0.0136(12) 0. 0.0198(11)
K4 0.0332(13) 0. 0.0113(10) 0.0116(12) 0. 0.0219(12)
K5 0.0144(10) 0. 0.0067(8) 0.0130(12) 0. 0.024(1)
K6 0.0207(11) 0. 0.0025(9) 0.0134(13) 0. 0.0281(12)
K7 0.0341(14) 0. -0.0111(11) 0.0139(14) 0. 0.0360(15)
K8 0.0387(15) 0. -0.0122(11) 0.0146(14) 0. 0.0300(14)
K9 0.0520(17) 0. 0.0331(14) 0.0147(14) 0. 0.0401(15)
K10 0.0467(16) 0. 0.0328(13) 0.0161(14) 0. 0.0417(16)
F1 0.0560(374) 0. 0.0136(33) 0.0099(37) 0. 0.0285(36)
F2 0.061(5) 0. -0.0069(30) 0.0044(35) 0. 0.0158(30)
F3 0.0349(36) 0. -0.0012(27) 0.0103(35) 0. 0.0225(32)
F4 0.0392(38) 0. 0.0039(27) 0.0136(37) 0. 0.0177(30)
F5 0.0597(53) 0. -0.0119(35) 0.0122(41) 0. 0.0304(40)
F6 0.0292(32) 0. 0.0001(24) 0.0058(32) 0. 0.0204(30)
F7 0.0725(57) 0. 0.0234(38) 0.0111(39) 0. 0.0288(38)
F8 0.0343(34) 0. 0.0174(27) 0.0059(32) 0. 0.0247(31)
F9 0.0200(28) 0. 0.0084(23) 0.0048(31) 0. 0.0228(29)
F10 0.0257(32) 0. 0.0074(25) 0.0116(35) 0. 0.0222(31)
F11 0.0398(38) 0. 0.0149(28) 0.0063(33) 0. 0.0239(32)
F12 0.0335(34) 0. 0.0039(24) 0.0080(33) 0. 0.0133(27)
F13 0.0220(29) 0. 0.0121(26) 0.0017(31) 0. 0.0341(35)
F14 0.0248(31) 0. 0.0124(25) 0.0072(33) 0. 0.0248(31)
F15 0.0330(37) 0. -0.0006(26) 0.0070(34) 0. 0.0182(30)
F16 0.0282(35) 0. 0.0001(26) 0.0067(34) 0. 0.0229(33)
F17 0.0189(27) 0. 0.0044(22) 0.0073(312) 0. 0.0181(28)
F18 0.0212(28) 0. 0.0091(23) 0.0045(31) 0. 0.0213(28)
F19 0.0205(28) 0. 0.0106(22) 0.0136(33) 0. 0.0174(27)
F20 0.0151(25) 0. 0.0080(21) 0.0089(31) 0. 0.0193(27)
F21 0.0126(14) -0.0028(14) 0.0066(12) 0.0103(25) 0.0002(13) 0.0127(15)
F22 0.0123(14) 0.0042(21) 0.0005(11) 0.0293(23) -0.0036(21) 0.0108(14)
F23 0.0348(20) 0.0031(22) 0.0176(15) 0.0218(26) -0.0002(20) 0.0172(16)
F24 0.0256(19) -0.0038(21) -0.00996(14) 0.0180(25) 0.0015(19) 0.0187(17)
F25 0.0119(15) -0.0007(15) -0.0015(12) 0.0174(27) -0.0036(14) 0.0108(15)
F26 0.0208(16) -0.0004(21) 0.0082(12) 0.0262(24) 0.0013(20) 0.0104(15)
F27 0.0089(14) 0.0009(14) 0.0008(12) 0.0170(27) 0.0032(14) 0.0157(16)
F28 0.0146(15) 0.0035(19) 0.0091(12) 0.0240(25) 0.0047(18) 0.0160(15)
F29 0.0333(21) 0.0002(21) 0.0196(17) 0.0325(33) 0.0052(19) 0.0192(18)
F30 0.0187(17) -0.0030(18) -0.0049(13) 0.0280(32) -0.0014(17) 0.0135(16)
F31 0.0258(19) 0.0074(17) 0.0205(16) 0.0157(28) 0.0069(17) 0.0289(20)
F32 0.0094(14) 0.0039(22) -0.0006(13) 0.0341(27) .0000(24) 0.0234(18)
F33 0.0153(16) 0.0004(15) 0.0063(13) 0.0186(27) 0.0002(14) 0.0123(15)
F34 0.0095(14) 0.0014(14) 0.0055(12) 0.0187(27) -0.0009(14) 0.0152(16)
F35 0.0296(19) 0.0011(19) 0.0079(13) 0.0186(26) -0.0024(16) 0.0072(14)
F36 0.0203(16) 0.0002(18) -0.0023(12) 0.0169(25) 0.0008(16) 0.0075(14)
F37 0.0200(16) 0.0039(18) 0.0063(12) 0.0252(27) -0.0012(16) 0.0066(13)
F38 0.0153(15) -0.0032(16) -0.0002(11) 0.0204(27) -0.0006(14) 0.0066(14)
F39 0.0132(22) 0. 0.0107(20) 0.0204(37) 0. 0.0242(27)
F40 0.0085(21) 0. 0.0106(21) 0.0203(38) 0. 0.0341(31)
F41 0.0388(24) -0.0026(19) -0.0091(16) 0.0172(28) 0.0015(15) 0.0097(17)
F42 0.0384(23) -0.0030(19) 0.0136(19) 0.0233(30) -0.0002(15) 0.0114(17)

loop_
_atom_site_label
_atom_site_type_symbol
_atom_site_symmetry_multiplicity
_atom_site_Wyckoff_symbol
_atom_site_fract_x
_atom_site_fract_y
_atom_site_fract_z
_atom_site_occupancy
_atom_site_attached_hydrogens
_atom_site_calc_flag
Cr1 Cr2+ 8 j 0.0262(1) 0.2492(2) 0.1989 1. 0 d
Cr2 Cr2+ 8 j 0.3255 0.2517(2) 0.3019 1. 0 d
Cr3 Cr2+ 8 j 0.1379(1) 0.2497(2) 0.4045 1. 0 d
Cr4 Cr2+ 8 j 0.2315(1) 0.2486(2) 0.0946 1. 0 d
Cr5 Cr3+ 8 j 0.0027 0.2495(2) 0.2933 1. 0 d
Cr6 Cr3+ 8 j 0.2099 0.2502(2) 0.2056 1. 0 d
Cr7 Cr3+ 8 j 0.8958 0.2504(2) 0.0978 1. 0 d
Cr8 Cr3+ 8 j 0.2986 0.2486(2) 0.4023 1. 0 d
Cr9 Cr3+ 8 j 0.0784 0.2501(2) 0.4875 1. 0 d
Cr10 Cr3+ 8 j 0.0907 0.2504(2) 0.0121 1. 0 d
K1 K1+ 4 i 0.2594(1) 0. 0.5033(1) 1. 0 d
K2 K1+ 4 i 0.2531(1) 0. -0.0051(1) 1. 0 d
K3 K1+ 4 i 0.8499(1) 0. 0.1927(1) 1. 0 d
K4 K1+ 4 i 0.8658(1) 0.5 0.2040(1) 1. 0 d
K5 K1+ 4 i 0.1505(1) 0. 0.3008(1) 1. 0 d
K6 K1+ 4 i 0.1695(1) 0.5 0.3005(1) 1. 0 d
K7 K1+ 4 i 0.9562(1) 0. 0.3925(1) 1. 0 d
K8 K1+ 4 i 0.9563(2) 0.5 0.3781(1) 1. 0 d
K9 K1+ 4 i 0.0768(2) 0. 0.1141(1) 1. 0 d
K10 K1+ 4 i 0.0566(2) 0.5 0.1121(1) 1. 0 d
F1 F1- 4 i 0.0432(4) 0. 0.2069(2) 1. 0 d
F2 F1- 4 i 0.0097(4) 0.5 0.1906(2) 1. 0 d
F3 F1- 4 i 0.3425(3) 0. 0.3039(2) 1. 0 d
F4 F1- 4 i 0.3040(3) 0.5 0.3018(2) 1. 0 d
F5 F1- 4 i 0.1288(4) 0. 0.3935(3) 1. 0 d
F6 F1- 4 i 0.1490(3) 0.5 0.4146(2) 1. 0 d
F7 F1- 4 i 0.2221(4) 0. 0.1035(2) 1. 0 d
F8 F1- 4 i 0.2377(3) 0.5 0.0860(2) 1. 0 d
F9 F1- 4 i 0.0227(3) 0. 0.2983(2) 1. 0 d
F10 F1- 4 i 0.9841(3) 0.5 0.2891(2) 1. 0 d
F11 F1- 4 i 0.2136(3) 0. 0.1964(2) 1. 0 d
F12 F1- 4 i 0.2086(3) 0.5 0.2140(2) 1. 0 d
F13 F1- 4 i 0.8839(3) 0. 0.0971(2) 1. 0 d
F14 F1- 4 i 0.9121(3) 0.5 0.0972(2) 1. 0 d
F15 F1- 4 i 0.3121(3) 0. 0.4059(2) 1. 0 d
F16 F1- 4 i 0.2905(3) 0.5 0.3994(2) 1. 0 d
F17 F1- 4 i 0.0587(3) 0. 0.4832(2) 1. 0 d
F18 F1- 4 i 0.0981(3) 0.5 0.4925(2) 1. 0 d
F19 F1- 4 i 0.0769(3) 0. 0.0167(2) 1. 0 d
F20 F1- 4 i 0.1054(3) 0.5 0.0073(2) 1. 0 d
F21 F1- 8 j 0.0659(2) 0.2806(5) 0.2639(1) 1. 0 d
F22 F1- 8 j 0.3030(2) 0.2496(7) 0.2369(1) 1. 0 d
F23 F1- 8 j 0.8675(2) 0.2657(7) 0.1451(1) 1. 0 d
F24 F1- 8 j 0.2240(2) 0.2342(7) 0.3542(1) 1. 0 d
F25 F1- 8 j 0.9857(2) 0.2200(6) 0.1342(1) 1. 0 d
F26 F1- 8 j 0.3540(2) 0.2596(7) 0.3671(1) 1. 0 d
F27 F1- 8 j 0.8087(2) 0.2811(6) 0.0622(1) 1. 0 d
F28 F1- 8 j 0.2454(2) 0.2339(7) 0.4372(1) 1. 0 d
F29 F1- 8 j 0.1998(2) 0.2214(7) 0.2592(1) 1. 0 d
F30 F1- 8 j 0.9420(2) 0.2215(7) 0.2383(1) 1. 0 d
F31 F1- 8 j 0.9415(2) 0.2198(6) 0.3221(1) 1. 0 d
F32 F1- 8 j 0.1196(2) 0.2577(8) 0.1751(1) 1. 0 d
F33 F1- 8 j 0.1554(2) 0.2122(6) 0.4742(1) 1. 0 d
F34 F1- 8 j 0.1811(2) 0.2160(6) 0.0258(1) 1. 0 d
F35 F1- 8 j 0.1059(2) 0.2712(6) 0.0712(1) 1. 0 d
F36 F1- 8 j 0.0344(2) 0.2697(6) 0.4284(1) 1. 0 d
F37 F1- 8 j 0.9267(2) 0.2283(7) 0.0491(1) 1. 0 d
F38 F1- 8 j 0.3775(2) 0.2770(6) 0.4516(1) 1. 0 d
F39 F1- 4 h 0. 0.2967(8) 0.5 1. 0 d
F40 F1- 4 g 0. 0.2971(8) 0. 1. 0 d
F41 F1- 8 j 0.0722(2) 0.2930(6) 0.3459(1) 1. 0 d
F42 F1- 8 j 0.2324(2) 0.2925(6) 0.1550(1) 1. 0 d

loop_
_atom_type_symbol
_atom_type_oxidation_number
Cr2+ 2.000
Cr3+ 3.000
K1+ 1.000
F1- -1.000
